data_4084486
loop_
_publ_author_name
'Murugesan, Sathiyamoorthy'
'St\"oger, Berthold'
'Carvalho, Maria Deus'
'Ferreira, Liliana P.'
'Pittenauer, Ernst'
'Allmaier, G\"unter'
'Veiros, Luis F.'
'Kirchner, Karl'

_publ_section_title
;
 Synthesis and Reactivity of Four- and Five-Coordinate Low-Spin Cobalt(II)
 PCP Pincer Complexes and Some Nickel(II) Analogues
;
_journal_name_full Organometallics
_journal_page_first 141009125933001
_journal_paper_doi 10.1021/om5007769
_journal_year 2014
_chemical_formula_sum 'C21 H37 F6 N2 Ni O P2 Sb'
_chemical_formula_weight 689.9
_chemical_name_systematic ' ?'
_space_group_IT_number 14
_symmetry_cell_setting monoclinic
_symmetry_Int_Tables_number 14
_symmetry_space_group_name_Hall '-P 2yn'
_symmetry_space_group_name_H-M 'P 1 21/n 1'
_cell_angle_alpha 90
_cell_angle_beta 105.928(2)
_cell_angle_gamma 90
_cell_formula_units_Z 4
_cell_length_a 14.6254(12)
_cell_length_b 8.4029(7)
_cell_length_c 23.161(2)
_cell_measurement_reflns_used 9977
_cell_measurement_temperature 100
_cell_measurement_theta_max 32.6
_cell_measurement_theta_min 2.6
_cell_volume 2737.1(4)
_diffrn_ambient_temperature 100
_diffrn_measured_fraction_theta_full 1
_diffrn_measured_fraction_theta_max 1
_diffrn_measurement_device 'four-cycle diffractometer'
_diffrn_measurement_device_type 'Bruker CCD'
_diffrn_radiation_monochromator graphite
_diffrn_radiation_probe x-ray
_diffrn_radiation_source 'X-ray tube'
_diffrn_radiation_type 'Mo K\a'
_diffrn_radiation_wavelength 0.71073
_diffrn_reflns_av_R_equivalents 0.0317
_diffrn_reflns_av_unetI/netI 0.0206
_diffrn_reflns_limit_h_max 22
_diffrn_reflns_limit_h_min -22
_diffrn_reflns_limit_k_max 12
_diffrn_reflns_limit_k_min -12
_diffrn_reflns_limit_l_max 35
_diffrn_reflns_limit_l_min -34
_diffrn_reflns_number 59202
_diffrn_reflns_theta_full 32.65
_diffrn_reflns_theta_max 32.65
_diffrn_reflns_theta_min 1.49
_exptl_absorpt_coefficient_mu 1.849
_exptl_absorpt_correction_T_max 0.89
_exptl_absorpt_correction_T_min 0.54
_exptl_absorpt_correction_type multi-scan
_exptl_absorpt_process_details SADABS
_exptl_crystal_colour 'translucent yellow'
_exptl_crystal_density_diffrn 1.6737
_exptl_crystal_description plate
_exptl_crystal_F_000 1392
_exptl_crystal_size_max 0.63
_exptl_crystal_size_mid 0.29
_exptl_crystal_size_min 0.11
_refine_diff_density_max 1.26
_refine_diff_density_min -0.67
_refine_ls_extinction_method none
_refine_ls_goodness_of_fit_gt 1.82
_refine_ls_goodness_of_fit_ref 1.70
_refine_ls_hydrogen_treatment constr
_refine_ls_number_constraints 148
_refine_ls_number_parameters 327
_refine_ls_number_reflns 10006
_refine_ls_number_restraints 0
_refine_ls_R_factor_all 0.0355
_refine_ls_R_factor_gt 0.0264
_refine_ls_shift/su_max 0.0365
_refine_ls_shift/su_mean 0.0020
_refine_ls_structure_factor_coef F
_refine_ls_weighting_details w=1/(\s^2^(F)+0.0001F^2^)
_refine_ls_weighting_scheme sigma
_refine_ls_wR_factor_gt 0.0323
_refine_ls_wR_factor_ref 0.0332
_reflns_number_gt 8336
_reflns_number_total 10006
_reflns_threshold_expression I>3\s(I)
_cod_data_source_file om5007769_si_001.cif
_cod_data_source_block NiCOSbF6
_cod_depositor_comments
;
The following automatic conversions were performed:

'_diffrn_radiation_probe' value 'X-ray' changed to 'x-ray' according
to
/home/saulius/struct/COD-crude-data--automatic-downloads/rss-feeds/ACS/lib/dictionaries/cif_core.dic
dictionary named 'cif_core.dic' version 2.4.2 from 2011-04-26.

Automatic conversion script
Id: cif_fix_values 2827 2014-09-09 07:05:25Z andrius 
;
_cod_original_cell_volume 2737.2(4)
_cod_original_sg_symbol_Hall '-P 2yabc'
_cod_original_formula_sum 'C21 H37 F6 N2 Ni1 O1 P2 Sb1'
_cod_database_code 4084486

loop_
_symmetry_equiv_pos_site_id
_symmetry_equiv_pos_as_xyz
1 x,y,z
2 -x+1/2,y+1/2,-z+1/2
3 -x,-y,-z
4 x+1/2,-y+1/2,z+1/2

loop_
_atom_site_label
_atom_site_type_symbol
_atom_site_fract_x
_atom_site_fract_y
_atom_site_fract_z
_atom_site_adp_type
_atom_site_U_iso_or_equiv
_atom_site_site_symmetry_multiplicity
_atom_site_occupancy
_atom_site_calc_flag
Ni1 Ni 0.383409(12) 0.20030(2) 0.115962(8) Uani 0.01213(5) 4 1 d
P1 P 0.49986(3) 0.11719(4) 0.190542(16) Uani 0.01338(10) 4 1 d
P2 P 0.26678(3) 0.33238(4) 0.056415(15) Uani 0.01271(10) 4 1 d
N1 N 0.23196(9) 0.45910(15) 0.10206(5) Uani 0.0162(3) 4 1 d
N2 N 0.47434(9) 0.19072(15) 0.25159(5) Uani 0.0160(3) 4 1 d
O1 O 0.41252(10) -0.00689(16) 0.02153(6) Uani 0.0364(5) 4 1 d
C1 C 0.35223(10) 0.32416(16) 0.17732(6) Uani 0.0126(4) 4 1 d
C2 C 0.40162(10) 0.30481(16) 0.23849(6) Uani 0.0139(4) 4 1 d
C3 C 0.37900(10) 0.39575(18) 0.28336(6) Uani 0.0177(4) 4 1 d
C4 C 0.30473(11) 0.50393(19) 0.26698(7) Uani 0.0195(4) 4 1 d
C5 C 0.25346(10) 0.52564(18) 0.20760(6) Uani 0.0181(4) 4 1 d
C6 C 0.27857(10) 0.43788(16) 0.16305(6) Uani 0.0139(4) 4 1 d
C7 C 0.52767(11) 0.1593(2) 0.31380(7) Uani 0.0242(5) 4 1 d
C8 C 0.16246(12) 0.5872(2) 0.08313(7) Uani 0.0243(5) 4 1 d
C9 C 0.51876(11) -0.09625(17) 0.20291(7) Uani 0.0204(4) 4 1 d
C10 C 0.42509(13) -0.1775(2) 0.20280(9) Uani 0.0313(6) 4 1 d
C11 C 0.56411(12) -0.17191(19) 0.15736(8) Uani 0.0282(5) 4 1 d
C12 C 0.61248(10) 0.20591(17) 0.18584(7) Uani 0.0162(4) 4 1 d
C13 C 0.59968(11) 0.38581(18) 0.17876(7) Uani 0.0219(5) 4 1 d
C14 C 0.69750(11) 0.1651(2) 0.23925(8) Uani 0.0257(5) 4 1 d
C15 C 0.16675(10) 0.20423(18) 0.01944(6) Uani 0.0174(4) 4 1 d
C16 C 0.14533(12) 0.0897(2) 0.06538(7) Uani 0.0266(5) 4 1 d
C17 C 0.07692(11) 0.2956(2) -0.01392(7) Uani 0.0257(5) 4 1 d
C18 C 0.29528(11) 0.45400(18) -0.00192(6) Uani 0.0196(4) 4 1 d
C19 C 0.37423(13) 0.5722(2) 0.02646(9) Uani 0.0355(6) 4 1 d
C20 C 0.32067(16) 0.3536(2) -0.05027(8) Uani 0.0364(7) 4 1 d
C21 C 0.40403(11) 0.07524(19) 0.05852(7) Uani 0.0211(4) 4 1 d
Sb1 Sb 0.861875(8) 0.166920(13) 0.111493(5) Uani 0.02379(4) 4 1 d
F1 F 0.93938(7) 0.00460(13) 0.09645(5) Uani 0.0341(4) 4 1 d
F2 F 0.76980(9) 0.01683(18) 0.11436(7) Uani 0.0570(5) 4 1 d
F3 F 0.78504(12) 0.33075(15) 0.12666(7) Uani 0.0598(6) 4 1 d
F4 F 0.9524(3) 0.3154(4) 0.1082(2) Uani 0.1234(14) 4 1 d
F5 F 0.8095(3) 0.1887(4) 0.03028(12) Uani 0.0835(9) 4 1 d
F6 F 0.91292(11) 0.14411(19) 0.19346(6) Uani 0.0627(6) 4 1 d
H1c3 H 0.41424 0.383424 0.324684 Uiso 0.0212 4 1 d
H1c4 H 0.288386 0.56548 0.29763 Uiso 0.0234 4 1 d
H1c5 H 0.201556 0.599754 0.197264 Uiso 0.0217 4 1 d
H1c7 H 0.571821 0.074053 0.314869 Uiso 0.0291 4 1 d
H2c7 H 0.561796 0.253318 0.330863 Uiso 0.0291 4 1 d
H3c7 H 0.484397 0.129783 0.336522 Uiso 0.0291 4 1 d
H1c8 H 0.148035 0.600648 0.040409 Uiso 0.0292 4 1 d
H2c8 H 0.105403 0.560731 0.09386 Uiso 0.0292 4 1 d
H3c8 H 0.188331 0.684457 0.102691 Uiso 0.0292 4 1 d
H1c9 H 0.563103 -0.111433 0.24162 Uiso 0.0245 4 1 d
H1c10 H 0.398732 -0.127136 0.231816 Uiso 0.0376 4 1 d
H2c10 H 0.381147 -0.168544 0.163641 Uiso 0.0376 4 1 d
H3c10 H 0.43663 -0.287903 0.212892 Uiso 0.0376 4 1 d
H1c11 H 0.622381 -0.117762 0.158511 Uiso 0.0338 4 1 d
H2c11 H 0.577148 -0.282108 0.167159 Uiso 0.0338 4 1 d
H3c11 H 0.521243 -0.163331 0.117823 Uiso 0.0338 4 1 d
H1c12 H 0.627375 0.160785 0.151432 Uiso 0.0195 4 1 d
H1c13 H 0.548281 0.408693 0.143871 Uiso 0.0263 4 1 d
H2c13 H 0.585538 0.429129 0.213687 Uiso 0.0263 4 1 d
H3c13 H 0.657177 0.432758 0.174263 Uiso 0.0263 4 1 d
H1c14 H 0.702271 0.051682 0.244105 Uiso 0.0308 4 1 d
H2c14 H 0.754755 0.20558 0.23203 Uiso 0.0308 4 1 d
H3c14 H 0.688731 0.212505 0.275065 Uiso 0.0308 4 1 d
H1c15 H 0.185764 0.145856 -0.01097 Uiso 0.0209 4 1 d
H1c16 H 0.200473 0.025877 0.082697 Uiso 0.0319 4 1 d
H2c16 H 0.128929 0.149477 0.096437 Uiso 0.0319 4 1 d
H3c16 H 0.093157 0.021983 0.045854 Uiso 0.0319 4 1 d
H1c17 H 0.092593 0.371031 -0.040857 Uiso 0.0308 4 1 d
H2c17 H 0.030299 0.222175 -0.036355 Uiso 0.0308 4 1 d
H3c17 H 0.051683 0.350899 0.014591 Uiso 0.0308 4 1 d
H1c18 H 0.23911 0.512418 -0.02191 Uiso 0.0235 4 1 d
H1c19 H 0.355569 0.634748 0.056009 Uiso 0.0426 4 1 d
H2c19 H 0.431542 0.515166 0.045281 Uiso 0.0426 4 1 d
H3c19 H 0.38519 0.640928 -0.004071 Uiso 0.0426 4 1 d
H1c20 H 0.269786 0.28072 -0.067121 Uiso 0.0437 4 1 d
H2c20 H 0.330251 0.421948 -0.0813 Uiso 0.0437 4 1 d
H3c20 H 0.377914 0.294974 -0.032772 Uiso 0.0437 4 1 d

loop_
_atom_site_aniso_label
_atom_site_aniso_type_symbol
_atom_site_aniso_U_11
_atom_site_aniso_U_22
_atom_site_aniso_U_33
_atom_site_aniso_U_12
_atom_site_aniso_U_13
_atom_site_aniso_U_23
Ni1 Ni 0.01134(8) 0.01191(8) 0.01263(8) 0.00282(6) 0.00240(6) -0.00018(6)
P1 P 0.01106(15) 0.01148(15) 0.01659(16) 0.00117(12) 0.00208(12) 0.00285(12)
P2 P 0.01220(15) 0.01356(16) 0.01164(15) 0.00281(12) 0.00204(12) 0.00011(12)
N1 N 0.0163(5) 0.0176(6) 0.0134(5) 0.0082(4) 0.0020(4) -0.0004(4)
N2 N 0.0144(5) 0.0202(6) 0.0123(5) 0.0024(4) 0.0018(4) 0.0031(4)
O1 O 0.0459(8) 0.0343(7) 0.0298(7) 0.0139(6) 0.0117(6) -0.0082(5)
C1 C 0.0118(6) 0.0127(6) 0.0132(6) -0.0008(5) 0.0032(4) 0.0001(4)
C2 C 0.0122(6) 0.0152(6) 0.0140(6) -0.0023(5) 0.0033(5) 0.0016(5)
C3 C 0.0177(7) 0.0234(7) 0.0121(6) -0.0029(6) 0.0043(5) -0.0012(5)
C4 C 0.0211(7) 0.0223(7) 0.0168(6) -0.0022(6) 0.0078(5) -0.0064(5)
C5 C 0.0168(6) 0.0186(7) 0.0195(7) 0.0028(5) 0.0060(5) -0.0029(5)
C6 C 0.0130(6) 0.0138(6) 0.0146(6) 0.0001(5) 0.0033(5) -0.0011(5)
C7 C 0.0211(7) 0.0341(9) 0.0155(7) 0.0038(6) 0.0017(5) 0.0080(6)
C8 C 0.0252(8) 0.0251(8) 0.0205(7) 0.0152(6) 0.0026(6) 0.0005(6)
C9 C 0.0171(7) 0.0128(6) 0.0288(8) 0.0006(5) 0.0022(6) 0.0061(6)
C10 C 0.0234(8) 0.0203(8) 0.0488(11) -0.0043(6) 0.0075(8) 0.0074(7)
C11 C 0.0283(9) 0.0150(7) 0.0399(10) 0.0062(6) 0.0071(7) 0.0005(6)
C12 C 0.0121(6) 0.0154(6) 0.0208(7) 0.0001(5) 0.0038(5) 0.0024(5)
C13 C 0.0193(7) 0.0154(7) 0.0310(8) -0.0031(6) 0.0069(6) 0.0033(6)
C14 C 0.0130(7) 0.0305(9) 0.0302(8) -0.0012(6) 0.0004(6) 0.0086(7)
C15 C 0.0153(6) 0.0198(7) 0.0156(6) 0.0006(5) 0.0014(5) -0.0019(5)
C16 C 0.0220(8) 0.0297(9) 0.0272(8) -0.0071(7) 0.0054(6) 0.0035(7)
C17 C 0.0170(7) 0.0289(9) 0.0259(8) 0.0023(6) -0.0029(6) -0.0035(6)
C18 C 0.0221(7) 0.0196(7) 0.0183(6) 0.0041(6) 0.0075(5) 0.0052(5)
C19 C 0.0330(10) 0.0360(11) 0.0376(10) -0.0095(8) 0.0100(8) 0.0084(8)
C20 C 0.0596(13) 0.0301(10) 0.0298(9) 0.0090(9) 0.0293(9) 0.0066(7)
C21 C 0.0223(7) 0.0198(7) 0.0207(7) 0.0075(6) 0.0048(6) 0.0000(6)
Sb1 Sb 0.03118(7) 0.01536(5) 0.02945(6) 0.00315(4) 0.01610(5) -0.00003(4)
F1 F 0.0294(5) 0.0343(6) 0.0351(6) 0.0126(5) 0.0030(4) -0.0116(5)
F2 F 0.0429(7) 0.0601(9) 0.0748(10) -0.0244(7) 0.0278(7) -0.0229(8)
F3 F 0.0957(12) 0.0426(8) 0.0614(9) 0.0447(7) 0.0558(9) 0.0200(6)
F4 F 0.152(2) 0.0545(11) 0.229(3) -0.0672(12) 0.163(2) -0.0757(14)
F5 F 0.1390(18) 0.0839(13) 0.0348(8) 0.0812(13) 0.0360(10) 0.0279(8)
F6 F 0.0602(9) 0.0846(11) 0.0310(7) 0.0277(8) -0.0082(6) -0.0261(7)

loop_
_atom_type_symbol
_atom_type_scat_dispersion_real
_atom_type_scat_dispersion_imag
_atom_type_scat_source
C 0.0033 0.0016 'International Tables Vol C tables 4.2.6.8 and 6.1.1.1'
H 0.0000 0.0000 'International Tables Vol C tables 4.2.6.8 and 6.1.1.1'
F 0.0171 0.0103 'International Tables Vol C tables 4.2.6.8 and 6.1.1.1'
N 0.0061 0.0033 'International Tables Vol C tables 4.2.6.8 and 6.1.1.1'
Ni 0.3393 1.1124 'International Tables Vol C tables 4.2.6.8 and 6.1.1.1'
O 0.0106 0.0060 'International Tables Vol C tables 4.2.6.8 and 6.1.1.1'
P 0.1023 0.0942 'International Tables Vol C tables 4.2.6.8 and 6.1.1.1'
Sb -0.5866 1.5461 'International Tables Vol C tables 4.2.6.8 and 6.1.1.1'

loop_
_geom_angle_atom_site_label_1
_geom_angle_atom_site_label_2
_geom_angle_atom_site_label_3
_geom_angle
P1 Ni1 P2 165.786(17)
P1 Ni1 C1 83.08(4)
P1 Ni1 C21 98.45(5)
P2 Ni1 C1 83.60(4)
P2 Ni1 C21 95.23(5)
C1 Ni1 C21 175.30(7)
Ni1 P1 N2 104.11(4)
Ni1 P1 C9 119.38(5)
Ni1 P1 C12 109.93(5)
N2 P1 C9 106.80(7)
N2 P1 C12 108.12(7)
C9 P1 C12 107.95(7)
Ni1 P2 N1 104.18(4)
Ni1 P2 C15 112.51(5)
Ni1 P2 C18 116.99(5)
N1 P2 C15 109.09(7)
N1 P2 C18 106.33(7)
C15 P2 C18 107.33(7)
P2 N1 C6 114.03(10)
P2 N1 C8 125.82(10)
C6 N1 C8 120.11(12)
P1 N2 C2 113.63(9)
P1 N2 C7 125.64(11)
C2 N2 C7 120.31(13)
Ni1 C1 C2 121.45(10)
Ni1 C1 C6 121.11(10)
C2 C1 C6 117.44(13)
N2 C2 C1 116.40(13)
N2 C2 C3 122.15(12)
C1 C2 C3 121.45(12)
C2 C3 C4 118.77(12)
C2 C3 H1c3 120.62
C4 C3 H1c3 120.62
C3 C4 C5 121.84(15)
C3 C4 H1c4 119.08
C5 C4 H1c4 119.08
C4 C5 C6 118.89(13)
C4 C5 H1c5 120.55
C6 C5 H1c5 120.55
N1 C6 C1 116.85(13)
N1 C6 C5 121.58(12)
C1 C6 C5 121.57(12)
N2 C7 H1c7 109.47
N2 C7 H2c7 109.47
N2 C7 H3c7 109.47
H1c7 C7 H2c7 109.47
H1c7 C7 H3c7 109.47
H2c7 C7 H3c7 109.47
N1 C8 H1c8 109.47
N1 C8 H2c8 109.47
N1 C8 H3c8 109.47
H1c8 C8 H2c8 109.47
H1c8 C8 H3c8 109.47
H2c8 C8 H3c8 109.47
P1 C9 C10 109.96(11)
P1 C9 C11 112.07(12)
P1 C9 H1c9 108.16
C10 C9 C11 111.76(13)
C10 C9 H1c9 108.49
C11 C9 H1c9 106.21
C9 C10 H1c10 109.47
C9 C10 H2c10 109.47
C9 C10 H3c10 109.47
H1c10 C10 H2c10 109.47
H1c10 C10 H3c10 109.47
H2c10 C10 H3c10 109.47
C9 C11 H1c11 109.47
C9 C11 H2c11 109.47
C9 C11 H3c11 109.47
H1c11 C11 H2c11 109.47
H1c11 C11 H3c11 109.47
H2c11 C11 H3c11 109.47
P1 C12 C13 108.82(10)
P1 C12 C14 113.77(11)
P1 C12 H1c12 107.47
C13 C12 C14 110.89(12)
C13 C12 H1c12 110.55
C14 C12 H1c12 105.24
C12 C13 H1c13 109.47
C12 C13 H2c13 109.47
C12 C13 H3c13 109.47
H1c13 C13 H2c13 109.47
H1c13 C13 H3c13 109.47
H2c13 C13 H3c13 109.47
C12 C14 H1c14 109.47
C12 C14 H2c14 109.47
C12 C14 H3c14 109.47
H1c14 C14 H2c14 109.47
H1c14 C14 H3c14 109.47
H2c14 C14 H3c14 109.47
P2 C15 C16 109.56(9)
P2 C15 C17 113.90(11)
P2 C15 H1c15 106.78
C16 C15 C17 110.77(13)
C16 C15 H1c15 110.18
C17 C15 H1c15 105.47
C15 C16 H1c16 109.47
C15 C16 H2c16 109.47
C15 C16 H3c16 109.47
H1c16 C16 H2c16 109.47
H1c16 C16 H3c16 109.47
H2c16 C16 H3c16 109.47
C15 C17 H1c17 109.47
C15 C17 H2c17 109.47
C15 C17 H3c17 109.47
H1c17 C17 H2c17 109.47
H1c17 C17 H3c17 109.47
H2c17 C17 H3c17 109.47
P2 C18 C19 110.09(11)
P2 C18 C20 112.53(12)
P2 C18 H1c18 107.66
C19 C18 C20 111.56(16)
C19 C18 H1c18 108.71
C20 C18 H1c18 106.07
C18 C19 H1c19 109.47
C18 C19 H2c19 109.47
C18 C19 H3c19 109.47
H1c19 C19 H2c19 109.47
H1c19 C19 H3c19 109.47
H2c19 C19 H3c19 109.47
C18 C20 H1c20 109.47
C18 C20 H2c20 109.47
C18 C20 H3c20 109.47
H1c20 C20 H2c20 109.47
H1c20 C20 H3c20 109.47
H2c20 C20 H3c20 109.47
Ni1 C21 O1 176.51(15)
F1 Sb1 F2 89.65(6)
F1 Sb1 F3 179.53(6)
F1 Sb1 F4 90.39(13)
F1 Sb1 F5 89.16(11)
F1 Sb1 F6 91.21(6)
F2 Sb1 F3 90.81(7)
F2 Sb1 F4 179.64(14)
F2 Sb1 F5 90.09(12)
F2 Sb1 F6 89.16(7)
F3 Sb1 F4 89.15(13)
F3 Sb1 F5 90.92(12)
F3 Sb1 F6 88.71(7)
F4 Sb1 F5 89.55(18)
F4 Sb1 F6 91.20(15)
F5 Sb1 F6 179.16(13)

loop_
_geom_bond_atom_site_label_1
_geom_bond_atom_site_label_2
_geom_bond_distance
Ni1 P1 2.1811(5)
Ni1 P2 2.1800(5)
Ni1 C1 1.9147(15)
Ni1 C21 1.7848(17)
P1 N2 1.6762(14)
P1 C9 1.8253(15)
P1 C12 1.8383(15)
P2 N1 1.6752(14)
P2 C15 1.8291(14)
P2 C18 1.8310(17)
N1 C6 1.4011(17)
N1 C8 1.463(2)
N2 C2 1.4018(18)
N2 C7 1.4621(18)
O1 C21 1.133(2)
C1 C2 1.4121(18)
C1 C6 1.4099(19)
C2 C3 1.401(2)
C3 C4 1.387(2)
C3 H1c3 0.96
C4 C5 1.3861(19)
C4 H1c4 0.96
C5 C6 1.397(2)
C5 H1c5 0.96
C7 H1c7 0.96
C7 H2c7 0.96
C7 H3c7 0.96
C8 H1c8 0.96
C8 H2c8 0.96
C8 H3c8 0.96
C9 C10 1.530(2)
C9 C11 1.530(3)
C9 H1c9 0.96
C10 H1c10 0.96
C10 H2c10 0.96
C10 H3c10 0.96
C11 H1c11 0.96
C11 H2c11 0.96
C11 H3c11 0.96
C12 C13 1.527(2)
C12 C14 1.5330(19)
C12 H1c12 0.96
C13 H1c13 0.96
C13 H2c13 0.96
C13 H3c13 0.96
C14 H1c14 0.96
C14 H2c14 0.96
C14 H3c14 0.96
C15 C16 1.529(2)
C15 C17 1.535(2)
C15 H1c15 0.96
C16 H1c16 0.96
C16 H2c16 0.96
C16 H3c16 0.96
C17 H1c17 0.96
C17 H2c17 0.96
C17 H3c17 0.96
C18 C19 1.528(2)
C18 C20 1.527(3)
C18 H1c18 0.96
C19 H1c19 0.96
C19 H2c19 0.96
C19 H3c19 0.96
C20 H1c20 0.96
C20 H2c20 0.96
C20 H3c20 0.96
Sb1 F1 1.8663(12)
Sb1 F2 1.8594(15)
Sb1 F3 1.8704(16)
Sb1 F4 1.836(4)
Sb1 F5 1.835(3)
Sb1 F6 1.8493(13)

loop_
_geom_hbond_atom_site_label_D
_geom_hbond_atom_site_label_H
_geom_hbond_atom_site_label_A
_geom_hbond_site_symmetry_A
_geom_hbond_distance_DH
_geom_hbond_distance_HA
_geom_hbond_distance_DA
_geom_hbond_angle_DHA
C17 H2c17 F1 3_655 0.96 2.47 3.135(2) 126.18

loop_
_jana_atom_site_adp_c_label
_jana_atom_site_adp_c_type_symbol
_jana_atom_site_adp_c_111
_jana_atom_site_adp_c_112
_jana_atom_site_adp_c_113
_jana_atom_site_adp_c_122
_jana_atom_site_adp_c_123
_jana_atom_site_adp_c_133
_jana_atom_site_adp_c_222
_jana_atom_site_adp_c_223
_jana_atom_site_adp_c_233
_jana_atom_site_adp_c_333
F4 F 0.0072(9) -0.0086(8) 0.0080(6) 0.0083(9) -0.0090(5) 0.0074(5) -0.0081(16) 0.0083(7) -0.0085(4) 0.0066(4)
F5 F 0.0186(9) 0.0205(9) 0.0048(2) 0.0222(12) 0.0054(3) 0.00070(9) 0.025(2) 0.0063(4) 0.00093(12) 0.00021(5)
